data_7122230
loop_
_publ_author_name
'Zhao, Xiangyu'
'Yang, Dawei'
'Zhang, Yahui'
'Wang, Baomin'
'Qu, Jingping'

_publ_section_title
;
 Terminal alkyne insertion into a thiolate-bridged dirhodium hydride
 complex derived from heterolytic cleavage of H<sub>2</sub>.
;
_journal_issue 79
_journal_name_full 'Chemical communications (Cambridge, England)'
_journal_page_first 11112
_journal_page_last 11115
_journal_paper_doi 10.1039/c8cc05738a
_journal_volume 54
_journal_year 2018
_chemical_formula_sum 'C26 H34 Rh2 S2'
_chemical_formula_weight 616.47
_space_group_IT_number 2
_space_group_name_Hall '-P 1'
_space_group_name_H-M_alt 'P -1'
_symmetry_cell_setting triclinic
_symmetry_space_group_name_Hall '-P 1'
_symmetry_space_group_name_H-M 'P -1'
_atom_sites_solution_hydrogens geom
_atom_sites_solution_primary direct
_atom_sites_solution_secondary difmap
_audit_creation_method SHELXL-97
_audit_update_record
;
2017-07-04 deposited with the CCDC.
2018-08-17 downloaded from the CCDC.
;
_cell_angle_alpha 100.9957(12)
_cell_angle_beta 103.9408(12)
_cell_angle_gamma 106.2076(13)
_cell_formula_units_Z 2
_cell_length_a 9.6295(4)
_cell_length_b 9.8207(4)
_cell_length_c 15.3103(7)
_cell_measurement_reflns_used 9752
_cell_measurement_temperature 223(2)
_cell_measurement_theta_max 35.38
_cell_measurement_theta_min 2.98
_cell_volume 1296.65(10)
_computing_cell_refinement 'Bruker SAINT'
_computing_data_collection 'Bruker APEX2'
_computing_data_reduction 'Bruker SAINT'
_computing_molecular_graphics 'Bruker SHELXTL'
_computing_publication_material 'Bruker SHELXTL'
_computing_structure_refinement 'SHELXL-2014 (Sheldrick 2014)'
_computing_structure_solution 'SHELXS-97 (Sheldrick 2008)'
_diffrn_ambient_temperature 223(2)
_diffrn_measured_fraction_theta_full 0.992
_diffrn_measured_fraction_theta_max 0.992
_diffrn_measurement_device_type 'Bruker APEX-II CCD'
_diffrn_measurement_method '\f and \w scans'
_diffrn_radiation_type MoK\a
_diffrn_radiation_wavelength 0.71073
_diffrn_reflns_av_R_equivalents 0.0218
_diffrn_reflns_av_sigmaI/netI 0.0119
_diffrn_reflns_limit_h_max 11
_diffrn_reflns_limit_h_min -11
_diffrn_reflns_limit_k_max 11
_diffrn_reflns_limit_k_min -11
_diffrn_reflns_limit_l_max 18
_diffrn_reflns_limit_l_min -18
_diffrn_reflns_number 30812
_diffrn_reflns_theta_full 25.00
_diffrn_reflns_theta_max 25.00
_diffrn_reflns_theta_min 2.25
_diffrn_standards_number 0
_exptl_absorpt_coefficient_mu 1.444
_exptl_absorpt_correction_T_max 0.8018
_exptl_absorpt_correction_T_min 0.6550
_exptl_absorpt_correction_type empirical
_exptl_absorpt_process_details SADABS
_exptl_crystal_colour black
_exptl_crystal_density_diffrn 1.579
_exptl_crystal_density_method 'not measured'
_exptl_crystal_description block
_exptl_crystal_F_000 624
_exptl_crystal_size_max 0.39
_exptl_crystal_size_mid 0.32
_exptl_crystal_size_min 0.27
_refine_diff_density_max 1.672
_refine_diff_density_min -2.260
_refine_diff_density_rms 0.128
_refine_ls_extinction_method none
_refine_ls_goodness_of_fit_ref 0.962
_refine_ls_hydrogen_treatment 'riding mode'
_refine_ls_matrix_type full
_refine_ls_number_parameters 256
_refine_ls_number_reflns 4546
_refine_ls_number_restraints 181
_refine_ls_restrained_S_all 1.035
_refine_ls_R_factor_all 0.0584
_refine_ls_R_factor_gt 0.0523
_refine_ls_shift/su_max 0.017
_refine_ls_shift/su_mean 0.000
_refine_ls_structure_factor_coef Fsqd
_refine_ls_weighting_details 'calc w=1/[\s^2^(Fo^2^)+(0.0852P)^2^+8.4198P] where P=(Fo^2^+2Fc^2^)/3'
_refine_ls_weighting_scheme calc
_refine_ls_wR_factor_gt 0.1412
_refine_ls_wR_factor_ref 0.1476
_reflns_number_gt 4154
_reflns_number_total 4546
_reflns_threshold_expression >2sigma(I)
_cod_data_source_file c8cc05738a2.cif
_cod_data_source_block 1_CCDC3
_cod_depositor_comments
;
The following automatic conversions were performed:

'_symmetry_cell_setting' value 'Triclinic' changed to 'triclinic'
according to
/home/data/users/saulius/crontab/automatic-downloads/rss-feeds/RSC/lib/dictionaries/cif_core.dic
dictionary named 'cif_core.dic' version 2.4.2 from 2011-04-26.

Automatic conversion script
Id: cif_fix_values 4973 2017-02-22 13:04:09Z antanas 

 Adding full bibliography for 7122227--7122237.cif.
;
_cod_original_sg_symbol_H-M P-1
_cod_database_code 7122230

loop_
_symmetry_equiv_pos_as_xyz
'x, y, z'
'-x, -y, -z'

loop_
_atom_site_label
_atom_site_type_symbol
_atom_site_fract_x
_atom_site_fract_y
_atom_site_fract_z
_atom_site_U_iso_or_equiv
_atom_site_adp_type
_atom_site_occupancy
_atom_site_symmetry_multiplicity
_atom_site_calc_flag
_atom_site_refinement_flags
Rh1 Rh 0.38588(6) 0.60581(6) 0.21847(3) 0.03980(19) Uani 1 1 d U
Rh2 Rh 0.62505(5) 0.84475(7) 0.29402(3) 0.0465(2) Uani 1 1 d U
S1 S 0.37914(16) 0.83608(17) 0.29071(10) 0.0363(3) Uani 1 1 d U
S2 S 0.49934(18) 0.75109(19) 0.13314(10) 0.0415(4) Uani 1 1 d U
C1 C 0.2437(6) 0.4408(6) 0.2696(3) 0.0546(18) Uani 1 1 d GU
C2 C 0.1674(6) 0.4242(6) 0.1735(3) 0.0504(16) Uani 1 1 d GU
C3 C 0.2609(6) 0.3883(6) 0.1192(3) 0.0482(16) Uani 1 1 d GU
C4 C 0.3950(6) 0.3826(6) 0.1818(3) 0.0559(18) Uani 1 1 d GU
C5 C 0.3844(6) 0.4151(6) 0.2747(3) 0.0580(19) Uani 1 1 d GU
C6 C 0.1898(12) 0.4817(10) 0.3515(6) 0.075(2) Uani 1 1 d U
H6A H 0.1299 0.3928 0.3622 0.112 Uiso 1 1 calc R
H6B H 0.1277 0.5425 0.3386 0.112 Uiso 1 1 calc R
H6C H 0.2769 0.5363 0.4068 0.112 Uiso 1 1 calc R
C7 C 0.0120(10) 0.4302(10) 0.1355(7) 0.070(2) Uani 1 1 d U
H7A H -0.0632 0.3332 0.1219 0.104 Uiso 1 1 calc R
H7B H 0.0043 0.4609 0.0784 0.104 Uiso 1 1 calc R
H7C H -0.0063 0.5003 0.1813 0.104 Uiso 1 1 calc R
C8 C 0.2196(10) 0.3553(9) 0.0150(5) 0.063(2) Uani 1 1 d U
H8A H 0.1649 0.2505 -0.0131 0.094 Uiso 1 1 calc R
H8B H 0.3115 0.3836 -0.0027 0.094 Uiso 1 1 calc R
H8C H 0.1556 0.4104 -0.0069 0.094 Uiso 1 1 calc R
C9 C 0.5211(11) 0.3414(10) 0.1545(7) 0.072(2) Uani 1 1 d U
H9A H 0.4972 0.2354 0.1416 0.109 Uiso 1 1 calc R
H9B H 0.6158 0.3908 0.2054 0.109 Uiso 1 1 calc R
H9C H 0.5316 0.3714 0.0990 0.109 Uiso 1 1 calc R
C10 C 0.4879(13) 0.3989(11) 0.3603(6) 0.083(3) Uani 1 1 d U
H10A H 0.4524 0.2978 0.3635 0.124 Uiso 1 1 calc R
H10B H 0.4871 0.4648 0.4160 0.124 Uiso 1 1 calc R
H10C H 0.5906 0.4235 0.3565 0.124 Uiso 1 1 calc R
C11 C 0.7772(7) 0.9435(11) 0.4383(4) 0.103(4) Uani 1 1 d GU
C12 C 0.7959(7) 1.0494(8) 0.3882(5) 0.105(4) Uani 1 1 d GU
C13 C 0.8493(7) 0.9992(6) 0.3150(4) 0.0563(18) Uani 1 1 d GU
C14 C 0.8636(6) 0.8622(6) 0.3199(4) 0.0463(15) Uani 1 1 d GU
C15 C 0.8191(7) 0.8278(8) 0.3961(4) 0.081(3) Uani 1 1 d GU
C16 C 0.726(2) 0.942(2) 0.5245(12) 0.178(7) Uani 1 1 d U
H16A H 0.8137 0.9898 0.5803 0.266 Uiso 1 1 calc R
H16B H 0.6782 0.8403 0.5238 0.266 Uiso 1 1 calc R
H16C H 0.6539 0.9934 0.5244 0.266 Uiso 1 1 calc R
C17 C 0.7669(18) 1.1953(19) 0.4043(13) 0.173(7) Uani 1 1 d U
H17A H 0.8575 1.2725 0.4482 0.259 Uiso 1 1 calc R
H17B H 0.6827 1.1868 0.4296 0.259 Uiso 1 1 calc R
H17C H 0.7421 1.2198 0.3453 0.259 Uiso 1 1 calc R
C18 C 0.8919(13) 1.0746(13) 0.2427(9) 0.104(4) Uani 1 1 d U
H18A H 0.9983 1.1367 0.2671 0.156 Uiso 1 1 calc R
H18B H 0.8292 1.1347 0.2291 0.156 Uiso 1 1 calc R
H18C H 0.8754 1.0005 0.1858 0.156 Uiso 1 1 calc R
C19 C 0.9185(11) 0.7675(11) 0.2581(8) 0.086(3) Uani 1 1 d U
H19A H 1.0281 0.7950 0.2835 0.129 Uiso 1 1 calc R
H19B H 0.8927 0.7810 0.1958 0.129 Uiso 1 1 calc R
H19C H 0.8706 0.6649 0.2547 0.129 Uiso 1 1 calc R
C20 C 0.8331(15) 0.6973(18) 0.4328(11) 0.142(5) Uani 1 1 d U
H20A H 0.9334 0.7248 0.4777 0.213 Uiso 1 1 calc R
H20B H 0.8187 0.6149 0.3811 0.213 Uiso 1 1 calc R
H20C H 0.7562 0.6690 0.4632 0.213 Uiso 1 1 calc R
C21 C 0.3231(6) 0.8992(6) 0.1901(4) 0.0329(12) Uani 1 1 d U
C22 C 0.3775(6) 0.8575(6) 0.1157(4) 0.0329(12) Uani 1 1 d U
C23 C 0.3345(8) 0.8976(7) 0.0354(5) 0.0459(15) Uani 1 1 d U
H23A H 0.3709 0.8704 -0.0146 0.055 Uiso 1 1 calc R
C24 C 0.2369(10) 0.9786(9) 0.0277(6) 0.063(2) Uani 1 1 d U
H24A H 0.2062 1.0048 -0.0279 0.076 Uiso 1 1 calc R
C25 C 0.1850(10) 1.0207(9) 0.1011(6) 0.063(2) Uani 1 1 d U
H25A H 0.1192 1.0757 0.0953 0.076 Uiso 1 1 calc R
C26 C 0.2289(7) 0.9827(7) 0.1833(5) 0.0435(14) Uani 1 1 d U
H26A H 0.1950 1.0132 0.2338 0.052 Uiso 1 1 calc R

loop_
_atom_site_aniso_label
_atom_site_aniso_U_11
_atom_site_aniso_U_22
_atom_site_aniso_U_33
_atom_site_aniso_U_23
_atom_site_aniso_U_13
_atom_site_aniso_U_12
Rh1 0.0540(3) 0.0503(3) 0.0241(3) 0.0070(2) 0.0101(2) 0.0354(3)
Rh2 0.0339(3) 0.0809(4) 0.0236(3) -0.0011(2) 0.0053(2) 0.0315(3)
S1 0.0369(7) 0.0477(8) 0.0287(7) 0.0038(6) 0.0129(6) 0.0234(6)
S2 0.0418(8) 0.0627(10) 0.0246(7) 0.0035(6) 0.0115(6) 0.0292(7)
C1 0.084(5) 0.045(3) 0.043(4) 0.013(3) 0.019(3) 0.034(3)
C2 0.061(4) 0.052(4) 0.047(4) 0.021(3) 0.014(3) 0.031(3)
C3 0.064(4) 0.047(3) 0.036(3) 0.005(3) 0.009(3) 0.032(3)
C4 0.076(5) 0.056(4) 0.044(4) 0.007(3) 0.010(3) 0.046(4)
C5 0.085(5) 0.046(4) 0.043(4) 0.010(3) 0.005(3) 0.036(3)
C6 0.107(6) 0.068(5) 0.059(5) 0.018(4) 0.042(4) 0.028(4)
C7 0.068(5) 0.063(4) 0.083(5) 0.024(4) 0.016(4) 0.034(4)
C8 0.086(5) 0.062(4) 0.036(4) 0.006(3) 0.006(3) 0.036(4)
C9 0.081(5) 0.072(5) 0.072(5) 0.004(4) 0.016(4) 0.054(4)
C10 0.111(7) 0.078(5) 0.060(5) 0.029(4) 0.000(4) 0.050(5)
C11 0.047(4) 0.184(9) 0.048(5) -0.018(5) 0.007(4) 0.031(5)
C12 0.061(5) 0.108(7) 0.106(7) -0.042(5) -0.014(5) 0.050(5)
C13 0.044(4) 0.056(4) 0.053(4) -0.002(3) -0.005(3) 0.021(3)
C14 0.031(3) 0.064(4) 0.048(4) 0.015(3) 0.015(3) 0.019(3)
C15 0.040(4) 0.132(7) 0.063(5) 0.049(5) 0.001(3) 0.016(4)
C16 0.143(10) 0.250(12) 0.121(9) 0.006(8) 0.074(8) 0.042(8)
C17 0.137(9) 0.153(10) 0.192(11) -0.042(7) 0.010(8) 0.091(8)
C18 0.090(6) 0.092(6) 0.112(7) 0.056(6) 0.000(5) 0.011(5)
C19 0.058(5) 0.081(5) 0.117(7) -0.001(5) 0.038(5) 0.029(4)
C20 0.098(7) 0.169(9) 0.148(9) 0.107(8) -0.001(6) 0.021(6)
C21 0.028(3) 0.033(3) 0.035(3) 0.007(2) 0.009(2) 0.008(2)
C22 0.031(3) 0.030(3) 0.031(3) 0.005(2) 0.005(2) 0.007(2)
C23 0.052(4) 0.042(3) 0.042(3) 0.014(3) 0.013(3) 0.013(3)
C24 0.081(5) 0.063(4) 0.059(4) 0.034(4) 0.018(4) 0.035(4)
C25 0.077(5) 0.055(4) 0.074(5) 0.029(4) 0.022(4) 0.041(4)
C26 0.042(3) 0.041(3) 0.054(4) 0.012(3) 0.019(3) 0.020(3)

loop_
_atom_type_symbol
_atom_type_description
_atom_type_scat_dispersion_real
_atom_type_scat_dispersion_imag
_atom_type_scat_source
C C 0.0033 0.0016 'International Tables Vol C Tables 4.2.6.8 and 6.1.1.4'
H H 0.0000 0.0000 'International Tables Vol C Tables 4.2.6.8 and 6.1.1.4'
S S 0.1246 0.1234 'International Tables Vol C Tables 4.2.6.8 and 6.1.1.4'
Rh Rh -1.1178 0.9187 'International Tables Vol C Tables 4.2.6.8 and 6.1.1.4'

loop_
_geom_angle_atom_site_label_1
_geom_angle_atom_site_label_2
_geom_angle_atom_site_label_3
_geom_angle
C3 Rh1 C4 38.25(11)
C3 Rh1 C2 38.19(11)
C4 Rh1 C2 63.84(17)
C3 Rh1 C5 63.78(17)
C4 Rh1 C5 38.07(11)
C2 Rh1 C5 63.59(16)
C3 Rh1 C1 63.71(16)
C4 Rh1 C1 63.63(17)
C2 Rh1 C1 37.96(10)
C5 Rh1 C1 37.89(10)
C3 Rh1 S2 105.28(14)
C4 Rh1 S2 111.58(15)
C2 Rh1 S2 130.02(13)
C5 Rh1 S2 144.01(14)
C1 Rh1 S2 167.81(14)
C3 Rh1 S1 147.29(13)
C4 Rh1 S1 167.20(14)
C2 Rh1 S1 114.54(13)
C5 Rh1 S1 129.19(13)
C1 Rh1 S1 106.77(13)
S2 Rh1 S1 79.52(5)
C3 Rh1 Rh2 152.43(13)
C4 Rh1 Rh2 124.28(14)
C2 Rh1 Rh2 169.39(13)
C5 Rh1 Rh2 117.60(14)
C1 Rh1 Rh2 136.17(13)
S2 Rh1 Rh2 56.01(4)
S1 Rh1 Rh2 55.87(4)
C13 Rh2 C12 37.69(13)
C13 Rh2 C14 37.59(12)
C12 Rh2 C14 62.79(19)
C13 Rh2 C11 62.77(19)
C12 Rh2 C11 37.53(12)
C14 Rh2 C11 62.55(19)
C13 Rh2 C15 62.66(19)
C12 Rh2 C15 62.61(19)
C14 Rh2 C15 37.37(12)
C11 Rh2 C15 37.33(13)
C13 Rh2 S1 141.65(14)
C12 Rh2 S1 111.83(16)
C14 Rh2 S1 171.44(15)
C11 Rh2 S1 109.01(16)
C15 Rh2 S1 134.86(16)
C13 Rh2 S2 108.24(17)
C12 Rh2 S2 136.7(3)
C14 Rh2 S2 108.70(15)
C11 Rh2 S2 170.52(17)
C15 Rh2 S2 137.4(2)
S1 Rh2 S2 79.81(5)
C13 Rh2 Rh1 157.98(16)
C12 Rh2 Rh1 164.0(2)
C14 Rh2 Rh1 127.35(14)
C11 Rh2 Rh1 131.5(2)
C15 Rh2 Rh1 116.43(19)
S1 Rh2 Rh1 56.33(4)
S2 Rh2 Rh1 56.08(5)
C21 S1 Rh2 100.98(19)
C21 S1 Rh1 100.13(19)
Rh2 S1 Rh1 67.80(4)
C22 S2 Rh2 101.60(19)
C22 S2 Rh1 100.21(19)
Rh2 S2 Rh1 67.91(5)
C5 C1 C2 108.0
C5 C1 C6 125.3(5)
C2 C1 C6 126.6(5)
C5 C1 Rh1 70.9(2)
C2 C1 Rh1 70.54(19)
C6 C1 Rh1 123.0(5)
C1 C2 C3 108.0
C1 C2 C7 126.0(5)
C3 C2 C7 125.8(5)
C1 C2 Rh1 71.49(19)
C3 C2 Rh1 70.4(2)
C7 C2 Rh1 127.7(4)
C4 C3 C2 108.0
C4 C3 C8 126.8(5)
C2 C3 C8 125.1(5)
C4 C3 Rh1 71.1(2)
C2 C3 Rh1 71.37(19)
C8 C3 Rh1 125.5(5)
C3 C4 C5 108.0
C3 C4 C9 126.3(5)
C5 C4 C9 125.7(5)
C3 C4 Rh1 70.68(19)
C5 C4 Rh1 71.54(19)
C9 C4 Rh1 126.0(5)
C1 C5 C4 108.0
C1 C5 C10 125.1(6)
C4 C5 C10 126.1(6)
C1 C5 Rh1 71.22(19)
C4 C5 Rh1 70.4(2)
C10 C5 Rh1 132.0(5)
C15 C11 C12 108.0
C15 C11 C16 121.2(11)
C12 C11 C16 130.7(11)
C15 C11 Rh2 71.6(2)
C12 C11 Rh2 70.6(2)
C16 C11 Rh2 124.4(8)
C13 C12 C11 108.0
C13 C12 C17 122.5(11)
C11 C12 C17 129.5(10)
C13 C12 Rh2 71.1(2)
C11 C12 Rh2 71.8(2)
C17 C12 Rh2 122.7(7)
C12 C13 C14 108.0
C12 C13 C18 128.9(7)
C14 C13 C18 123.1(7)
C12 C13 Rh2 71.3(2)
C14 C13 Rh2 71.7(2)
C18 C13 Rh2 124.2(5)
C13 C14 C15 108.0
C13 C14 C19 127.7(6)
C15 C14 C19 124.3(6)
C13 C14 Rh2 70.7(2)
C15 C14 Rh2 71.8(2)
C19 C14 Rh2 124.1(5)
C11 C15 C14 108.0
C11 C15 C20 126.3(9)
C14 C15 C20 125.3(9)
C11 C15 Rh2 71.1(2)
C14 C15 Rh2 70.9(2)
C20 C15 Rh2 129.3(6)
C26 C21 C22 120.5(6)
C26 C21 S1 122.9(5)
C22 C21 S1 116.6(4)
C23 C22 C21 119.6(6)
C23 C22 S2 124.1(5)
C21 C22 S2 116.3(4)
C22 C23 C24 119.9(7)
C25 C24 C23 120.4(7)
C24 C25 C26 120.5(7)
C21 C26 C25 119.1(6)

loop_
_geom_bond_atom_site_label_1
_geom_bond_atom_site_label_2
_geom_bond_distance
Rh1 C3 2.183(5)
Rh1 C4 2.188(5)
Rh1 C2 2.195(6)
Rh1 C5 2.204(5)
Rh1 C1 2.208(6)
Rh1 S2 2.3376(18)
Rh1 S1 2.3460(15)
Rh1 Rh2 2.6101(8)
Rh2 C13 2.172(6)
Rh2 C12 2.175(7)
Rh2 C14 2.186(5)
Rh2 C11 2.190(6)
Rh2 C15 2.197(6)
Rh2 S1 2.3335(15)
Rh2 S2 2.3358(15)
S1 C21 1.789(6)
S2 C22 1.783(6)
C1 C5 1.432(4)
C1 C2 1.432(4)
C1 C6 1.497(9)
C2 C3 1.432(4)
C2 C7 1.492(9)
C3 C4 1.432(4)
C3 C8 1.495(8)
C4 C5 1.432(4)
C4 C9 1.506(9)
C5 C10 1.508(9)
C11 C15 1.404(4)
C11 C12 1.404(4)
C11 C16 1.516(16)
C12 C13 1.404(4)
C12 C17 1.521(16)
C13 C14 1.404(4)
C13 C18 1.517(13)
C14 C15 1.404(4)
C14 C19 1.490(10)
C15 C20 1.520(14)
C21 C26 1.381(8)
C21 C22 1.402(8)
C22 C23 1.368(9)
C23 C24 1.389(11)
C24 C25 1.375(12)
C25 C26 1.383(10)
